data_4337102
loop_
_publ_author_name
'Zhang, Yuzhen'
'Clavadetscher, Jessica'
'Bachmann, Michael'
'Blacque, Olivier'
'Venkatesan, Koushik'

_publ_section_title
;
 Tuning the Luminescent Properties of Pt(II) Acetylide Complexes through
 Varying the Electronic Properties of N-Heterocyclic Carbene Ligands.
;
_journal_issue 2
_journal_name_full 'Inorganic chemistry'
_journal_page_first 756
_journal_page_last 771
_journal_paper_doi 10.1021/ic401841n
_journal_volume 53
_journal_year 2014
_chemical_formula_moiety 'C25 H32 I2 N4 Pt, 0.33(C H2 Cl2), 0.33 (C H4 O)'
_chemical_formula_sum 'C25.67 H34 Cl0.67 I2 N4 O0.33 Pt'
_chemical_formula_weight 876.42
_chemical_name_systematic
;
Diiodo-(1,1'-dipentyl-3,3'-methylene-bis(benzimidazoline)-2,2'-diylidene)
-platinum(II) dichloromethane and methanol solvate 3/1/1
;
_space_group_crystal_system hexagonal
_space_group_IT_number 176
_space_group_name_Hall '-P 6c'
_space_group_name_H-M_alt 'P 63/m'
_symmetry_space_group_name_Hall '-P 6c'
_symmetry_space_group_name_H-M 'P 63/m'
_atom_sites_solution_hydrogens geom
_audit_creation_date 2013-07-11
_audit_creation_method
;
  Olex2 1.2
  (compiled Apr 23 2013 17:59:47, GUI svn.r4466)
;
_cell_angle_alpha 90
_cell_angle_beta 90
_cell_angle_gamma 120
_cell_formula_units_Z 6
_cell_length_a 17.5075(2)
_cell_length_b 17.5075(2)
_cell_length_c 16.9453(2)
_cell_measurement_reflns_used 17856
_cell_measurement_temperature 183.1
_cell_measurement_theta_max 32.7
_cell_measurement_theta_min 2.6
_cell_volume 4498.09(9)
_computing_cell_refinement
;
CrysAlisPro, Agilent Technologies,
Version 1.171.35.11 (release 16-05-2011 CrysAlis171 .NET)
(compiled May 16 2011,17:55:39)
;
_computing_data_collection
;
CrysAlisPro, Agilent Technologies,
Version 1.171.35.11 (release 16-05-2011 CrysAlis171 .NET)
(compiled May 16 2011,17:55:39)
;
_computing_data_reduction
;
CrysAlisPro, Agilent Technologies,
Version 1.171.35.11 (release 16-05-2011 CrysAlis171 .NET)
(compiled May 16 2011,17:55:39)
;
_computing_molecular_graphics
;
O. V. Dolomanov, L. J. Bourhis, R. J. Gildea, J. A. K. Howard and H. Puschmann,
OLEX2: a complete structure solution, refinement and analysis program.
J. Appl. Cryst. (2009). 42, 339-341.
;
_computing_publication_material
;
O. V. Dolomanov, L. J. Bourhis, R. J. Gildea, J. A. K. Howard and H. Puschmann,
OLEX2: a complete structure solution, refinement and analysis program.
J. Appl. Cryst. (2009). 42, 339-341.
;
_computing_structure_refinement
;
SHELXL2013, G.M. Sheldrick, Acta Cryst.
(2008). A64, 112-122
;
_computing_structure_solution
;
SHELXS97, G.M. Sheldrick, Acta Cryst.
(2008). A64, 112-122
;
_diffrn_ambient_temperature 183(2)
_diffrn_detector_area_resol_mean 10.4498
_diffrn_measured_fraction_theta_full 0.999
_diffrn_measured_fraction_theta_max 0.999
_diffrn_measurement_device_type 'Xcalibur, Ruby'
_diffrn_measurement_method '\w scans'
_diffrn_radiation_monochromator graphite
_diffrn_radiation_type 'Mo K\a'
_diffrn_radiation_wavelength 0.7107
_diffrn_reflns_av_R_equivalents 0.0409
_diffrn_reflns_av_unetI/netI 0.0191
_diffrn_reflns_limit_h_max 23
_diffrn_reflns_limit_h_min -23
_diffrn_reflns_limit_k_max 22
_diffrn_reflns_limit_k_min -23
_diffrn_reflns_limit_l_max 22
_diffrn_reflns_limit_l_min -22
_diffrn_reflns_number 48697
_diffrn_reflns_theta_full 25.242
_diffrn_reflns_theta_max 28.275
_diffrn_reflns_theta_min 2.619
_diffrn_source 'Enhance (Mo) X-ray Source'
_exptl_absorpt_coefficient_mu 6.819
_exptl_absorpt_correction_T_max 0.707
_exptl_absorpt_correction_T_min 0.326
_exptl_absorpt_correction_type analytical
_exptl_absorpt_process_details
;
CrysAlisPro, Agilent Technologies,
Version 1.171.35.11 (release 16-05-2011 CrysAlis171 .NET)
(compiled May 16 2011,17:55:39)
Analytical numeric absorption correction using a multifaceted crystal
model based on expressions derived by R.C. Clark & J.S. Reid.
(Clark, R. C. & Reid, J. S. (1995). Acta Cryst. A51, 887-897)
;
_exptl_crystal_colour colourless
_exptl_crystal_density_diffrn 1.941
_exptl_crystal_description plate
_exptl_crystal_F_000 2484
_exptl_crystal_size_max 0.26
_exptl_crystal_size_mid 0.10
_exptl_crystal_size_min 0.05
_refine_diff_density_max 1.499
_refine_diff_density_min -1.733
_refine_diff_density_rms 0.139
_refine_ls_extinction_method none
_refine_ls_goodness_of_fit_ref 1.120
_refine_ls_hydrogen_treatment constr
_refine_ls_matrix_type full
_refine_ls_number_parameters 167
_refine_ls_number_reflns 3858
_refine_ls_number_restraints 10
_refine_ls_restrained_S_all 1.124
_refine_ls_R_factor_all 0.0467
_refine_ls_R_factor_gt 0.0391
_refine_ls_shift/su_max 0.001
_refine_ls_shift/su_mean 0.000
_refine_ls_structure_factor_coef Fsqd
_refine_ls_weighting_details 'w=1/[\s^2^(Fo^2^)+(0.0523P)^2^+10.6853P] where P=(Fo^2^+2Fc^2^)/3'
_refine_ls_weighting_scheme calc
_refine_ls_wR_factor_gt 0.1024
_refine_ls_wR_factor_ref 0.1063
_reflns_number_gt 3386
_reflns_number_total 3858
_reflns_threshold_expression 'I > 2\s(I)'
_cod_data_source_file ic401841n_si_002.cif
_cod_data_source_block I_ccdc950233
_cod_original_cell_volume 4498.09(12)
_cod_database_code 4337102
_olex2_refinement_description
;
1. Fixed Uiso
 At 1.2 times of:
  All C(H) groups, All C(H,H) groups, All C(H,H,H,H) groups
 At 1.5 times of:
  All C(H,H,H) groups, All O(H) groups
2. Restrained distances
 C11-C12A = C11-C12B = C12A-C13A = C12B-C13B
 1.52 with sigma of 0.01
 C14-Cl1
 1.75 with sigma of 0.01
 O1-C15
 1.42 with sigma of 0.01
 C10-C12A = C10-C12B = C11-C13A = C11-C13B
 2.55 with sigma of 0.02
3. Uiso/Uaniso restraints and constraints
Uiso(C15) = Uiso(O1)
Uiso(C12A) = Uiso(C12B)
Uiso(C13A) = Uiso(C13B)
4. Others
 Sof(H11C)=Sof(H11D)=Sof(C12B)=Sof(H12C)=Sof(H12D)=1-FVAR(1)
 Sof(H11A)=Sof(H11B)=Sof(C12A)=Sof(H12A)=Sof(H12B)=FVAR(1)
 Fixed Sof: C13A(0.25) H13A(0.25) H13B(0.25) H13C(0.25) C13B(0.25) H13D(0.25)
 H13E(0.25) H13F(0.25) C14(0.16667) H14A(0.16667) H14B(0.16667) Cl1(0.33333)
 O1(0.16667) H1(0.16667) C15(0.16667) H15B(0.16667) H15A(0.16667) H15C(0.16667)
5.a Secondary CH2 refined with riding coordinates:
 C8(H8A,H8B), C9(H9A,H9B), C10(H10A,H10B), C11(H11A,H11B), C11(H11C,H11D),
 C12A(H12A,H12B), C12B(H12C,H12D), C14(H14A,H14B)
5.b Me refined with riding coordinates:
 C15(H15B,H15A,H15C)
5.c Aromatic/amide H refined with riding coordinates:
 C3(H3), C4(H4), C5(H5), C6(H6)
5.d Tetrahedral OH refined with riding coordinates:
 O1(H1)
5.e Idealised Me refined as rotating group:
 C13A(H13A,H13B,H13C), C13B(H13D,H13E,H13F)
;
_shelxl_version_number 2013-4

loop_
_space_group_symop_operation_xyz
'x, y, z'
'-x, -y, z+1/2'
'-y, x-y, z'
'-x+y, -x, z'
'x-y, x, z+1/2'
'y, -x+y, z+1/2'
'-x, -y, -z'
'x, y, -z-1/2'
'y, -x+y, -z'
'x-y, x, -z'
'-x+y, -x, -z-1/2'
'-y, x-y, -z-1/2'

loop_
_atom_site_label
_atom_site_type_symbol
_atom_site_fract_x
_atom_site_fract_y
_atom_site_fract_z
_atom_site_U_iso_or_equiv
_atom_site_adp_type
_atom_site_occupancy
_atom_site_site_symmetry_order
_atom_site_calc_flag
_atom_site_refinement_flags_posn
_atom_site_refinement_flags_adp
_atom_site_refinement_flags_occupancy
_atom_site_disorder_assembly
_atom_site_disorder_group
C1 C 0.5702(4) 0.9570(3) 0.6722(3) 0.0382(11) Uani 1 1 d . . . . .
C2 C 0.5019(4) 1.0291(4) 0.6268(3) 0.0415(12) Uani 1 1 d . . . . .
C3 C 0.4451(5) 1.0623(4) 0.6133(3) 0.0522(14) Uani 1 1 d . . . . .
H3 H 0.3941 1.0442 0.6429 0.063 Uiso 1 1 calc R U . . .
C4 C 0.4692(5) 1.1239(5) 0.5528(4) 0.0617(17) Uani 1 1 d . . . . .
H4 H 0.4335 1.1479 0.5416 0.074 Uiso 1 1 calc R U . . .
C5 C 0.5455(6) 1.1505(5) 0.5087(4) 0.0658(19) Uani 1 1 d . . . . .
H5 H 0.5596 1.1918 0.4687 0.079 Uiso 1 1 calc R U . . .
C6 C 0.6017(4) 1.1166(4) 0.5229(3) 0.0527(14) Uani 1 1 d . . . . .
H6 H 0.6528 1.1344 0.4935 0.063 Uiso 1 1 calc R U . . .
C7 C 0.5772(4) 1.0551(4) 0.5828(3) 0.0432(12) Uani 1 1 d . . . . .
C8 C 0.4422(5) 0.9331(6) 0.7500 0.0433(17) Uani 1 2 d S T P . .
H8A H 0.4117 0.8691 0.7500 0.052 Uiso 1 2 calc R U P . .
H8B H 0.3985 0.9518 0.7500 0.052 Uiso 1 2 calc R U P . .
C9 C 0.7026(4) 1.0233(4) 0.5834(4) 0.0536(15) Uani 1 1 d . . . . .
H9A H 0.7073 1.0355 0.5272 0.064 Uiso 1 1 calc R U . . .
H9B H 0.7043 0.9693 0.5910 0.064 Uiso 1 1 calc R U . . .
C10 C 0.7801(4) 1.0968(5) 0.6239(5) 0.071(2) Uani 1 1 d D . . . .
H10A H 0.7782 1.1508 0.6174 0.085 Uiso 1 1 calc R U . . .
H10B H 0.7768 1.0841 0.6799 0.085 Uiso 1 1 calc R U . . .
C11 C 0.8644(6) 1.1098(8) 0.5926(7) 0.117(4) Uani 1 1 d D . . . .
H11A H 0.8650 1.1220 0.5367 0.140 Uiso 0.554(14) 1 calc R U P A 1
H11B H 0.8618 1.0533 0.5967 0.140 Uiso 0.554(14) 1 calc R U P A 1
H11C H 0.9107 1.1669 0.6109 0.140 Uiso 0.446(14) 1 calc R U P A 2
H11D H 0.8622 1.1133 0.5356 0.140 Uiso 0.446(14) 1 calc R U P A 2
C12A C 0.9516(9) 1.1767(12) 0.6241(14) 0.131(6) Uiso 0.554(14) 1 d D . P A 1
H12A H 0.9418 1.2076 0.6669 0.157 Uiso 0.554(14) 1 calc R U P A 1
H12B H 0.9828 1.2196 0.5828 0.157 Uiso 0.554(14) 1 calc R U P A 1
C13A C 1.011(2) 1.143(3) 0.654(3) 0.140(14) Uiso 0.25 1 d D . P A 1
H13A H 0.9791 1.0963 0.6911 0.210 Uiso 0.25 1 calc R U P A 1
H13B H 1.0615 1.1905 0.6797 0.210 Uiso 0.25 1 calc R U P A 1
H13C H 1.0301 1.1219 0.6106 0.210 Uiso 0.25 1 calc R U P A 1
C12B C 0.8921(15) 1.0437(14) 0.6117(18) 0.131(6) Uiso 0.446(14) 1 d D . P A 2
H12C H 0.8603 0.9925 0.5781 0.157 Uiso 0.446(14) 1 calc R U P A 2
H12D H 0.8770 1.0248 0.6660 0.157 Uiso 0.446(14) 1 calc R U P A 2
C13B C 0.9911(16) 1.082(3) 0.600(3) 0.140(14) Uiso 0.25 1 d D . P A 2
H13D H 1.0220 1.1147 0.6460 0.210 Uiso 0.25 1 calc R U P A 2
H13E H 1.0102 1.1205 0.5549 0.210 Uiso 0.25 1 calc R U P A 2
H13F H 1.0033 1.0350 0.5913 0.210 Uiso 0.25 1 calc R U P A 2
N1 N 0.4988(3) 0.9676(3) 0.6806(2) 0.0385(9) Uani 1 1 d . . . . .
N2 N 0.6174(3) 1.0095(3) 0.6113(3) 0.0410(10) Uani 1 1 d . . . . .
I1 I 0.60659(4) 0.78633(3) 0.63969(2) 0.06913(17) Uani 1 1 d . . . . .
Pt1 Pt 0.59182(2) 0.88576(2) 0.7500 0.03771(11) Uani 1 2 d S T P . .
C14 C 0.651(3) 1.2996(11) 0.2500 0.062(8) Uani 0.3333 2 d DS T P . .
H14A H 0.5874 1.2621 0.2500 0.074 Uiso 0.3333 2 calc R U P . .
H14B H 0.6776 1.2624 0.2500 0.074 Uiso 0.3333 2 calc R U P . .
Cl1 Cl 0.6856(12) 1.3690(5) 0.1679(5) 0.113(4) Uani 0.3333 1 d D . P . .
O1 O 0.6672(15) 1.2132(15) 0.7500 0.085(6) Uiso 0.3333 2 d DS . P B 1
H1 H 0.6560 1.1939 0.7048 0.127 Uiso 0.1667 1 calc R U P B 1
C15 C 0.7443(19) 1.2962(18) 0.7500 0.085(6) Uiso 0.3333 2 d DS . P B 1
H15B H 0.7501 1.3246 0.7001 0.127 Uiso 0.1667 1 calc R U P B 1
H15A H 0.7945 1.2890 0.7585 0.127 Uiso 0.1667 1 calc R U P B 1
H15C H 0.7410 1.3319 0.7914 0.127 Uiso 0.1667 1 calc R U P B 1

loop_
_atom_site_aniso_label
_atom_site_aniso_U_11
_atom_site_aniso_U_22
_atom_site_aniso_U_33
_atom_site_aniso_U_23
_atom_site_aniso_U_13
_atom_site_aniso_U_12
C1 0.049(3) 0.043(3) 0.023(2) -0.0021(19) 0.001(2) 0.023(2)
C2 0.053(3) 0.054(3) 0.020(2) -0.002(2) -0.002(2) 0.029(3)
C3 0.068(4) 0.065(4) 0.036(3) -0.006(3) -0.007(3) 0.042(3)
C4 0.093(5) 0.078(4) 0.040(3) 0.000(3) -0.005(3) 0.063(4)
C5 0.109(6) 0.066(4) 0.037(3) 0.013(3) 0.006(3) 0.054(4)
C6 0.072(4) 0.058(4) 0.033(3) 0.007(3) 0.011(3) 0.036(3)
C7 0.063(3) 0.044(3) 0.028(2) 0.002(2) 0.002(2) 0.030(3)
C8 0.041(4) 0.061(5) 0.023(3) 0.000 0.000 0.021(4)
C9 0.060(4) 0.065(4) 0.043(3) 0.013(3) 0.016(3) 0.037(3)
C10 0.057(4) 0.072(5) 0.071(5) 0.021(4) 0.014(4) 0.023(4)
C11 0.064(5) 0.155(10) 0.122(9) 0.045(8) 0.009(6) 0.049(6)
N1 0.045(2) 0.053(3) 0.0195(18) 0.0002(17) -0.0007(16) 0.026(2)
N2 0.051(3) 0.045(2) 0.029(2) 0.0036(18) 0.0079(19) 0.026(2)
I1 0.1310(5) 0.0610(3) 0.0350(2) -0.00147(17) 0.0087(2) 0.0627(3)
Pt1 0.05103(19) 0.03950(17) 0.02430(14) 0.000 0.000 0.02391(14)
C14 0.04(2) 0.045(13) 0.09(2) 0.000 0.000 0.02(2)
Cl1 0.116(12) 0.150(9) 0.103(5) 0.046(5) 0.022(6) 0.089(12)

loop_
_atom_type_symbol
_atom_type_description
_atom_type_scat_dispersion_real
_atom_type_scat_dispersion_imag
_atom_type_scat_source
C C 0.0033 0.0016 'International Tables Vol C Tables 4.2.6.8 and 6.1.1.4'
H H 0.0000 0.0000 'International Tables Vol C Tables 4.2.6.8 and 6.1.1.4'
N N 0.0061 0.0033 'International Tables Vol C Tables 4.2.6.8 and 6.1.1.4'
I I -0.4742 1.8119 'International Tables Vol C Tables 4.2.6.8 and 6.1.1.4'
Pt Pt -1.7033 8.3905 'International Tables Vol C Tables 4.2.6.8 and 6.1.1.4'
Cl Cl 0.1484 0.1585 'International Tables Vol C Tables 4.2.6.8 and 6.1.1.4'
O O 0.0106 0.0060 'International Tables Vol C Tables 4.2.6.8 and 6.1.1.4'

loop_
_exptl_crystal_face_index_h
_exptl_crystal_face_index_k
_exptl_crystal_face_index_l
_exptl_crystal_face_perp_dist
_exptl_oxdiff_crystal_face_indexfrac_h
_exptl_oxdiff_crystal_face_indexfrac_k
_exptl_oxdiff_crystal_face_indexfrac_l
_exptl_oxdiff_crystal_face_x
_exptl_oxdiff_crystal_face_y
_exptl_oxdiff_crystal_face_z
-14 -10 0 0.0477 -14.0000 -10.0000 -0.0000 -0.3768 -0.9010 -0.0234
14 10 0 0.0477 14.0000 10.0000 0.0000 0.3768 0.9010 0.0234
-4 1 23 0.1351 -4.0000 1.0000 23.0000 -0.0319 -0.1045 -0.9716
1 -3 -24 0.1112 1.0000 -3.0000 -24.0000 -0.0398 -0.0875 1.0080
21 -21 0 0.0309 21.0000 -21.0000 0.0000 -0.8627 0.4590 0.0974
-21 21 0 0.0229 -21.0000 21.0000 -0.0000 0.8627 -0.4590 -0.0974
-4 23 0 0.0323 -4.0000 23.0000 0.0000 0.9179 0.3836 -0.0514

loop_
_geom_angle_atom_site_label_1
_geom_angle_atom_site_label_2
_geom_angle_atom_site_label_3
_geom_angle
_geom_angle_site_symmetry_1
_geom_angle_site_symmetry_3
N1 C1 Pt1 119.7(4) . .
N2 C1 N1 106.0(4) . .
N2 C1 Pt1 133.8(4) . .
C7 C2 C3 122.4(5) . .
C7 C2 N1 105.6(5) . .
N1 C2 C3 132.0(5) . .
C2 C3 H3 122.0 . .
C4 C3 C2 116.0(6) . .
C4 C3 H3 122.0 . .
C3 C4 H4 119.2 . .
C3 C4 C5 121.5(6) . .
C5 C4 H4 119.2 . .
C4 C5 H5 119.1 . .
C4 C5 C6 121.8(6) . .
C6 C5 H5 119.1 . .
C5 C6 H6 121.8 . .
C7 C6 C5 116.4(6) . .
C7 C6 H6 121.8 . .
C2 C7 C6 121.8(5) . .
C2 C7 N2 107.4(5) . .
C6 C7 N2 130.8(6) . .
H8A C8 H8B 108.5 . .
N1 C8 H8A 110.3 . .
N1 C8 H8A 110.3 8_557 .
N1 C8 H8B 110.3 . .
N1 C8 H8B 110.3 8_557 .
N1 C8 N1 107.3(6) . 8_557
H9A C9 H9B 107.7 . .
C10 C9 H9A 108.8 . .
C10 C9 H9B 108.8 . .
N2 C9 H9A 108.8 . .
N2 C9 H9B 108.8 . .
N2 C9 C10 114.0(5) . .
C9 C10 H10A 109.2 . .
C9 C10 H10B 109.2 . .
H10A C10 H10B 107.9 . .
C11 C10 C9 112.2(8) . .
C11 C10 H10A 109.2 . .
C11 C10 H10B 109.2 . .
C10 C11 H11A 106.5 . .
C10 C11 H11B 106.5 . .
C10 C11 H11C 107.5 . .
C10 C11 H11D 107.5 . .
C10 C11 C12A 123.2(12) . .
C10 C11 C12B 119.3(11) . .
H11A C11 H11B 106.5 . .
H11C C11 H11D 107.0 . .
C12A C11 H11A 106.5 . .
C12A C11 H11B 106.5 . .
C12B C11 H11C 107.5 . .
C12B C11 H11D 107.5 . .
C11 C12A H12A 108.1 . .
C11 C12A H12B 108.1 . .
C11 C12A C13A 116.8(15) . .
H12A C12A H12B 107.3 . .
C13A C12A H12A 108.1 . .
C13A C12A H12B 108.1 . .
C12A C13A H13A 109.5 . .
C12A C13A H13B 109.5 . .
C12A C13A H13C 109.5 . .
H13A C13A H13B 109.5 . .
H13A C13A H13C 109.5 . .
H13B C13A H13C 109.5 . .
C11 C12B H12C 109.3 . .
C11 C12B H12D 109.3 . .
C11 C12B C13B 111.6(14) . .
H12C C12B H12D 108.0 . .
C13B C12B H12C 109.3 . .
C13B C12B H12D 109.3 . .
C12B C13B H13D 109.5 . .
C12B C13B H13E 109.5 . .
C12B C13B H13F 109.5 . .
H13D C13B H13E 109.5 . .
H13D C13B H13F 109.5 . .
H13E C13B H13F 109.5 . .
C1 N1 C2 110.9(4) . .
C1 N1 C8 120.4(5) . .
C2 N1 C8 127.1(5) . .
C1 N2 C7 110.0(5) . .
C1 N2 C9 125.7(5) . .
C7 N2 C9 124.1(5) . .
C1 Pt1 C1 83.6(3) . 8_557
C1 Pt1 I1 174.72(16) 8_557 .
C1 Pt1 I1 93.22(14) . .
C1 Pt1 I1 93.22(14) 8_557 8_557
C1 Pt1 I1 174.72(16) . 8_557
I1 Pt1 I1 89.57(2) . 8_557
H14A C14 H14B 108.7 . .
Cl1 C14 H14A 110.6 8_556 .
Cl1 C14 H14A 110.6 . .
Cl1 C14 H14B 110.6 8_556 .
Cl1 C14 H14B 110.6 . .
Cl1 C14 Cl1 105.7(10) 8_556 .
C15 O1 H1 109.5 . .
O1 C15 H15B 109.5 . .
O1 C15 H15A 109.5 . .
O1 C15 H15C 109.5 . .
H15B C15 H15A 109.5 . .
H15B C15 H15C 109.5 . .
H15A C15 H15C 109.5 . .

loop_
_geom_bond_atom_site_label_1
_geom_bond_atom_site_label_2
_geom_bond_distance
_geom_bond_site_symmetry_2
C1 N1 1.361(7) .
C1 N2 1.354(6) .
C1 Pt1 1.976(5) .
C2 C3 1.399(8) .
C2 C7 1.379(8) .
C2 N1 1.390(7) .
C3 H3 0.9300 .
C3 C4 1.392(9) .
C4 H4 0.9300 .
C4 C5 1.393(10) .
C5 H5 0.9300 .
C5 C6 1.400(10) .
C6 H6 0.9300 .
C6 C7 1.383(8) .
C7 N2 1.389(7) .
C8 H8A 0.9700 .
C8 H8B 0.9700 .
C8 N1 1.461(6) 8_557
C8 N1 1.461(6) .
C9 H9A 0.9700 .
C9 H9B 0.9700 .
C9 C10 1.491(10) .
C9 N2 1.464(7) .
C10 H10A 0.9700 .
C10 H10B 0.9700 .
C10 C11 1.474(11) .
C11 H11A 0.9700 .
C11 H11B 0.9700 .
C11 H11C 0.9700 .
C11 H11D 0.9700 .
C11 C12A 1.483(9) .
C11 C12B 1.496(9) .
C12A H12A 0.9700 .
C12A H12B 0.9700 .
C12A C13A 1.514(10) .
C13A H13A 0.9600 .
C13A H13B 0.9600 .
C13A H13C 0.9600 .
C12B H12C 0.9700 .
C12B H12D 0.9700 .
C12B C13B 1.526(10) .
C13B H13D 0.9600 .
C13B H13E 0.9600 .
C13B H13F 0.9600 .
I1 Pt1 2.6535(4) .
Pt1 C1 1.976(5) 8_557
Pt1 I1 2.6536(4) 8_557
C14 H14A 0.9700 .
C14 H14B 0.9700 .
C14 Cl1 1.745(9) .
C14 Cl1 1.745(9) 8_556
Cl1 C14 1.501(18) 4_575
Cl1 C14 1.475(17) 3_775
Cl1 Cl1 0.938(14) 4_575
Cl1 Cl1 0.938(14) 3_775
O1 H1 0.8200 .
O1 C15 1.405(10) .
C15 H15B 0.9600 .
C15 H15A 0.9600 .
C15 H15C 0.9600 .
